data_7102068
loop_
_publ_author_name
'Vaqueiro, Paz'
'Romero, M Lucia'

_publ_section_title
;
 [Ga10S16(NC7H9)(4)](2-): a hybrid supertetrahedral nanocluster.
;
_journal_issue 31
_journal_name_full 'Chemical communications (Cambridge, England)'
_journal_page_first 3282
_journal_page_last 3284
_journal_paper_doi 10.1039/b704724j
_journal_year 2007
_chemical_formula_moiety 'C42.00 H36 Ga10 N6.00 S16'
_chemical_formula_sum 'C42 H36 Ga10 N6 S16'
_chemical_formula_weight 1835.05
_space_group_IT_number 70
_symmetry_cell_setting orthorhombic
_symmetry_space_group_name_Hall '-F 2uv 2vw'
_symmetry_space_group_name_H-M 'F d d d :2'
_atom_sites_solution_hydrogens geom
_atom_sites_solution_primary direct
_audit_creation_date 07-01-10
_audit_creation_method CRYSTALS_ver_12.51
_cell_angle_alpha 90
_cell_angle_beta 90
_cell_angle_gamma 90
_cell_formula_units_Z 8
_cell_length_a 15.4885(10)
_cell_length_b 26.9605(17)
_cell_length_c 35.320(2)
_cell_measurement_reflns_used 0
_cell_measurement_temperature 100
_cell_measurement_theta_max 0
_cell_measurement_theta_min 0
_cell_volume 14748.9(16)
_computing_cell_refinement 'APEX 2 (Bruker, 2005)'
_computing_data_collection 'APEX 2 (Bruker, 2005)'
_computing_data_reduction 'APEX 2 (Bruker, 2005)'
_computing_molecular_graphics 'ATOMS (Dowty, 2000)'
_computing_publication_material 'CRYSTALS (Betteridge et al., 2003)'
_computing_structure_refinement 'CRYSTALS (Betteridge et al., 2003)'
_computing_structure_solution 'SIR92 (Altomare et al., 1994)'
_diffrn_ambient_temperature 100
_diffrn_measured_fraction_theta_full 1.000
_diffrn_measured_fraction_theta_max 0.989
_diffrn_measurement_device_type
;
Bruker-Nonius APEX-2 CCD area-detector diffractometer
;
_diffrn_measurement_method \w/2\q
_diffrn_radiation_monochromator graphite
_diffrn_radiation_type 'Mo K\a'
_diffrn_radiation_wavelength 0.71073
_diffrn_reflns_av_R_equivalents 0.027
_diffrn_reflns_limit_h_max 23
_diffrn_reflns_limit_h_min -23
_diffrn_reflns_limit_k_max 40
_diffrn_reflns_limit_k_min -41
_diffrn_reflns_limit_l_max 54
_diffrn_reflns_limit_l_min -54
_diffrn_reflns_number 64594
_diffrn_reflns_theta_full 32.495
_diffrn_reflns_theta_max 33.159
_diffrn_reflns_theta_min 1.622
_diffrn_standards_number 0
_exptl_absorpt_coefficient_mu 4.075
_exptl_absorpt_correction_T_max 0.1959
_exptl_absorpt_correction_T_min 0.1261
_exptl_absorpt_correction_type multi-scan
_exptl_absorpt_process_details 'SADABS (Sheldrick, 1996)'
_exptl_crystal_colour colourless
_exptl_crystal_density_diffrn 1.653
_exptl_crystal_description block
_exptl_crystal_F_000 7168.003
_exptl_crystal_size_max 0.50
_exptl_crystal_size_mid 0.40
_exptl_crystal_size_min 0.40
_refine_diff_density_max 1.17
_refine_diff_density_min -0.40
_refine_ls_extinction_method None
_refine_ls_goodness_of_fit_ref 1.0385
_refine_ls_hydrogen_treatment noref
_refine_ls_matrix_type full
_refine_ls_number_parameters 156
_refine_ls_number_reflns 2490
_refine_ls_number_restraints 9
_refine_ls_R_factor_all 0.1251
_refine_ls_R_factor_gt 0.0451
_refine_ls_shift/su_max 0.000335
_refine_ls_structure_factor_coef F
_refine_ls_weighting_details
;
Method, part 1, Chebychev polynomial, (Watkin, 1994, Prince, 1982)
[weight] = 1.0/[A~0~*T~0~(x)+A~1~*T~1~(x) ... +A~n-1~]*T~n-1~(x)]
where A~i~ are the Chebychev coefficients listed below and x= Fcalc/Fmax
Method = Robust Weighting (Prince, 1982)
W = [weight] * [1-(deltaF/6*sigmaF)^2^]^2^
A~i~ are:
1.74 1.25 1.34
;
_refine_ls_weighting_scheme calc
_refine_ls_wR_factor_all 0.0832
_refine_ls_wR_factor_gt 0.0535
_refine_ls_wR_factor_ref 0.0535
_reflns_limit_h_max 23
_reflns_limit_h_min 0
_reflns_limit_k_max 41
_reflns_limit_k_min 0
_reflns_limit_l_max 54
_reflns_limit_l_min 0
_reflns_number_gt 2490
_reflns_number_total 6974
_reflns_threshold_expression I>3.00u(I)
_cod_data_source_file b704724j.txt
_cod_data_source_block CRYSTALS_cif
_cod_depositor_comments
;
The following automatic conversions were performed:
'_symmetry_cell_setting' value 'Orthorhombic' changed to 'orthorhombic'
according to '/home/saulius/struct/CIF-dictionaries/cif_core.dic'
dictionary named 'cif_core.dic' version 2.4.1 from 2010-06-29.

Automatic conversion script
Id: cif_fix_enum 1527 2010-12-29 10:47:43Z saulius 
;
_cod_original_sg_symbol_H-M 'F d d d '
_cod_original_formula_sum 'C42.00 H36 Ga10 N6.00 S16'
_cod_database_code 7102068

loop_
_symmetry_equiv_pos_as_xyz
x,y,z
-x,-y,-z
x,y+1/2,z+1/2
-x,-y+1/2,-z+1/2
x+1/2,y,z+1/2
-x+1/2,-y,-z+1/2
x+1/2,y+1/2,z
-x+1/2,-y+1/2,-z
-x,y+1/4,z+1/4
x,-y+1/4,-z+1/4
-x,y+3/4,z+3/4
x,-y+3/4,-z+3/4
-x+1/2,y+1/4,z+3/4
x+1/2,-y+1/4,-z+3/4
-x+1/2,y+3/4,z+1/4
x+1/2,-y+3/4,-z+1/4
x+1/4,-y,z+1/4
-x+1/4,y,-z+1/4
x+1/4,-y+1/2,z+3/4
-x+1/4,y+1/2,-z+3/4
x+3/4,-y,z+3/4
-x+3/4,y,-z+3/4
x+3/4,-y+1/2,z+1/4
-x+3/4,y+1/2,-z+1/4
-x+1/4,-y+3/4,z+1/2
x+1/4,y+3/4,-z+1/2
-x+1/4,-y+5/4,z+1
x+1/4,y+5/4,-z+1
-x+3/4,-y+3/4,z+1
x+3/4,y+3/4,-z+1
-x+3/4,-y+5/4,z+1/2
x+3/4,y+5/4,-z+1/2

loop_
_atom_site_label
_atom_site_type_symbol
_atom_site_fract_x
_atom_site_fract_y
_atom_site_fract_z
_atom_site_U_iso_or_equiv
_atom_site_occupancy
_atom_site_adp_type
_atom_site_refinement_flags_posn
_atom_site_refinement_flags_adp
Ga1 Ga 0.1250 0.22459(3) 0.1250 0.0360 1.0000 Uani S T
Ga2 Ga 0.1250 0.1250 0.20031(2) 0.0354 1.0000 Uani S T
Ga3 Ga 0.29753(5) 0.1250 0.1250 0.0369 1.0000 Uani S T
Ga4 Ga 0.28120(4) 0.21427(3) 0.193415(17) 0.0431 1.0000 Uani . .
S5 S 0.21172(9) 0.17488(5) 0.08708(3) 0.0345 1.0000 Uani . .
S6 S 0.20692(11) 0.27219(6) 0.16204(4) 0.0463 1.0000 Uani . .
S7 S 0.38202(10) 0.17324(6) 0.16032(4) 0.0461 1.0000 Uani . .
S8 S 0.21010(10) 0.17110(6) 0.23735(4) 0.0450 1.0000 Uani . .
N9 N 0.3568(3) 0.25957(19) 0.22592(14) 0.0449 1.0000 Uani . .
C10 C 0.4190(5) 0.2856(3) 0.20881(19) 0.0569 1.0000 Uani . .
C11 C 0.4714(5) 0.3187(2) 0.2278(2) 0.0612 1.0000 Uani . .
C12 C 0.4553(5) 0.3243(3) 0.2658(2) 0.0646 1.0000 Uani . .
C13 C 0.3921(5) 0.2985(3) 0.2840(2) 0.0639 1.0000 Uani . .
C14 C 0.3438(5) 0.2663(3) 0.26247(19) 0.0592 1.0000 Uani . .
C15 C 0.3738(7) 0.3028(5) 0.3255(2) 0.1007 1.0000 Uani . .
C16 C 0.5420(7) 0.3460(3) 0.2071(3) 0.0925 1.0000 Uani . .
C17 C -0.0694(2) 0.2375(2) 0.2272(2) 0.092(5) 0.3333 Uiso D .
C18 C -0.1042(10) 0.2608(5) 0.1961(4) 0.094(6) 0.5000 Uiso D .
C19 C -0.0613(3) 0.3030(3) 0.1850(3) 0.111(7) 0.3333 Uiso D .
C20 C 0.0000 0.2500 0.2500 0.124(6) 1.0000 Uiso DS .
C21 C -0.0427(2) 0.2097(2) 0.2611(2) 0.083(5) 0.3333 Uiso D .
C22 C -0.0071(10) 0.1875(6) 0.2919(4) 0.078(5) 0.5000 Uiso D .
C23 C -0.1194(7) 0.1923(4) 0.2379(3) 0.076(3) 0.6667 Uiso D .
C24 C -0.0958(18) 0.3387(9) 0.1558(6) 0.085(8) 0.3333 Uiso D .
N25 N -0.0613(3) 0.3030(3) 0.1850(3) 0.111(7) 0.1667 Uiso . .
N26 N -0.0694(2) 0.2375(2) 0.2272(2) 0.092(5) 0.1667 Uiso . .
N27 N -0.0427(2) 0.2097(2) 0.2611(2) 0.083(5) 0.1667 Uiso . .
H101 H 0.4269 0.2820 0.1815 0.0704 1.0000 Uiso . .
H121 H 0.4918 0.3484 0.2803 0.0750 1.0000 Uiso . .
H141 H 0.2964 0.2475 0.2751 0.0722 1.0000 Uiso . .
H151 H 0.3248 0.2812 0.3328 0.1239 1.0000 Uiso . .
H152 H 0.4260 0.2947 0.3407 0.1239 1.0000 Uiso . .
H153 H 0.3570 0.3388 0.3313 0.1239 1.0000 Uiso . .
H161 H 0.5726 0.3679 0.2259 0.1191 1.0000 Uiso . .
H162 H 0.5149 0.3671 0.1872 0.1191 1.0000 Uiso . .
H163 H 0.5826 0.3221 0.1959 0.1191 1.0000 Uiso . .

loop_
_atom_site_aniso_label
_atom_site_aniso_U_11
_atom_site_aniso_U_22
_atom_site_aniso_U_33
_atom_site_aniso_U_23
_atom_site_aniso_U_13
_atom_site_aniso_U_12
Ga1 0.0399(4) 0.0416(4) 0.0264(3) 0.0000 0.0011(3) 0.0000
Ga2 0.0367(4) 0.0474(5) 0.0222(3) 0.0000 0.0000 0.0051(4)
Ga3 0.0340(4) 0.0495(5) 0.0270(3) -0.0084(3) 0.0000 0.0000
Ga4 0.0459(4) 0.0517(4) 0.0317(3) -0.0095(3) -0.0029(3) -0.0004(3)
S5 0.0345(6) 0.0445(7) 0.0246(5) -0.0032(5) 0.0030(5) -0.0041(6)
S6 0.0563(9) 0.0431(8) 0.0397(7) -0.0069(6) -0.0053(6) -0.0027(7)
S7 0.0379(7) 0.0603(9) 0.0401(7) -0.0161(6) -0.0047(6) -0.0013(7)
S8 0.0514(8) 0.0582(9) 0.0254(5) -0.0069(5) -0.0042(6) 0.0008(7)
N9 0.045(3) 0.046(3) 0.044(2) -0.007(2) -0.006(2) 0.002(2)
C10 0.075(5) 0.044(3) 0.052(3) -0.003(3) -0.016(3) -0.003(3)
C11 0.075(5) 0.044(4) 0.065(4) 0.007(3) -0.023(4) -0.011(3)
C12 0.076(5) 0.055(4) 0.063(4) -0.019(3) -0.028(4) 0.010(4)
C13 0.059(4) 0.082(5) 0.051(3) -0.019(3) -0.016(3) -0.012(4)
C14 0.054(4) 0.078(5) 0.045(3) -0.018(3) -0.007(3) -0.004(4)
C15 0.095(7) 0.151(10) 0.056(4) -0.039(5) -0.014(5) -0.036(7)
C16 0.119(8) 0.069(5) 0.090(6) 0.013(5) -0.024(6) -0.043(6)

loop_
_atom_type_symbol
_atom_type_scat_dispersion_real
_atom_type_scat_dispersion_imag
_atom_type_scat_Cromer_Mann_a1
_atom_type_scat_Cromer_Mann_b1
_atom_type_scat_Cromer_Mann_a2
_atom_type_scat_Cromer_Mann_b2
_atom_type_scat_Cromer_Mann_a3
_atom_type_scat_Cromer_Mann_b3
_atom_type_scat_Cromer_Mann_a4
_atom_type_scat_Cromer_Mann_b4
_atom_type_scat_Cromer_Mann_c
_atom_type_scat_source
C 0.0033 0.0016 2.3100 20.8439 1.0200 10.2075 1.5886 0.5687 0.8650 51.6512 0.2156 'International Tables Vol C 4.2.6.8 and 6.1.1.4'
H 0.0000 0.0000 0.4930 10.5109 0.3229 26.1257 0.1402 3.1424 0.0408 57.7998 0.0030 'International Tables Vol C 4.2.6.8 and 6.1.1.4'
N 0.0061 0.0033 12.2126 0.0057 3.1322 9.8933 2.0125 28.9975 1.1663 0.5826 -11.5290 'International Tables Vol C 4.2.6.8 and 6.1.1.4'
S 0.1246 0.1234 6.9053 1.4679 5.2034 22.2151 1.4379 0.2536 1.5863 56.1720 0.8669 'International Tables Vol C 4.2.6.8 and 6.1.1.4'
Ga 0.2307 1.6083 15.2354 3.0669 6.7006 0.2412 4.3591 10.7805 2.9623 61.4135 1.7189 'International Tables Vol C 4.2.6.8 and 6.1.1.4'

loop_
_geom_angle_atom_site_label_1
_geom_angle_site_symmetry_1
_geom_angle_atom_site_label_2
_geom_angle_atom_site_label_3
_geom_angle_site_symmetry_3
_geom_angle
_geom_angle_publ_flag
S5 18_555 Ga1 S6 18_555 109.97(5) yes
S5 18_555 Ga1 S5 . 109.50(7) yes
S6 18_555 Ga1 S5 . 108.85(5) yes
S5 18_555 Ga1 S6 . 108.85(5) yes
S6 18_555 Ga1 S6 . 109.69(9) yes
S5 . Ga1 S6 . 109.97(5) yes
S5 10_555 Ga2 S5 18_555 110.40(7) yes
S5 10_555 Ga2 S8 27_544 110.68(6) yes
S5 18_555 Ga2 S8 27_544 108.36(5) yes
S5 10_555 Ga2 S8 . 108.36(5) yes
S5 18_555 Ga2 S8 . 110.68(6) yes
S8 27_544 Ga2 S8 . 108.33(8) yes
S5 10_555 Ga3 S7 10_555 108.78(5) yes
S5 10_555 Ga3 S5 . 109.99(7) yes
S7 10_555 Ga3 S5 . 110.63(5) yes
S5 10_555 Ga3 S7 . 110.63(5) yes
S7 10_555 Ga3 S7 . 108.03(9) yes
S5 . Ga3 S7 . 108.78(5) yes
S6 . Ga4 S7 . 116.41(7) yes
S6 . Ga4 S8 . 117.11(7) yes
S7 . Ga4 S8 . 116.68(7) yes
S6 . Ga4 N9 . 98.98(15) yes
S7 . Ga4 N9 . 100.85(15) yes
S8 . Ga4 N9 . 101.76(15) yes
Ga1 . S5 Ga3 . 109.48(5) yes
Ga1 . S5 Ga2 10_555 109.20(5) yes
Ga3 . S5 Ga2 10_555 109.00(6) yes
Ga4 . S6 Ga1 . 100.48(7) yes
Ga4 . S7 Ga3 . 99.84(7) yes
Ga2 . S8 Ga4 . 100.03(5) yes
Ga4 . N9 C10 . 118.2(4) yes
Ga4 . N9 C14 . 123.0(5) yes
C10 . N9 C14 . 118.7(6) yes
N9 . C10 C11 . 122.9(7) yes
N9 . C10 H101 . 118.989 no
C11 . C10 H101 . 118.107 no
C10 . C11 C12 . 116.1(7) yes
C10 . C11 C16 . 120.4(7) yes
C12 . C11 C16 . 123.5(7) yes
C11 . C12 C13 . 122.5(7) yes
C11 . C12 H121 . 117.941 no
C13 . C12 H121 . 119.513 no
C12 . C13 C14 . 116.7(7) yes
C12 . C13 C15 . 124.1(7) yes
C14 . C13 C15 . 119.2(8) yes
C13 . C14 N9 . 123.1(7) yes
C13 . C14 H141 . 118.293 no
N9 . C14 H141 . 118.644 no
C13 . C15 H151 . 110.833 no
C13 . C15 H152 . 110.932 no
H151 . C15 H152 . 110.596 no
C13 . C15 H153 . 108.535 no
H151 . C15 H153 . 108.042 no
H152 . C15 H153 . 107.783 no
C11 . C16 H161 . 107.943 no
C11 . C16 H162 . 108.464 no
H161 . C16 H162 . 109.270 no
C11 . C16 H163 . 109.715 no
H161 . C16 H163 . 110.253 no
H162 . C16 H163 . 111.120 no
C18 . C17 C20 . 131.0(6) yes
C18 . C17 C23 . 111.8(8) yes
C20 . C17 C23 . 117.1(5) yes
C17 . C18 C19 . 114.7(8) yes
C17 . C18 N25 . 114.7(8) yes
C19 . C18 N26 . 114.7(8) yes
N25 . C18 N26 . 114.7(8) yes
C18 . C19 C22 4_555 111.2(9) yes
C18 . C19 C24 . 123.5(14) yes
C22 4_555 C19 C24 . 124.4(13) yes
C17 . C20 C17 4_555 179.992 yes
C17 . C20 N26 4_555 179.992 yes
C17 . C20 C21 4_555 114.4(4) yes
C17 4_555 C20 C21 4_555 65.6(4) yes
N26 4_555 C20 C21 4_555 65.6(4) yes
C17 . C20 N27 4_555 114.4(4) yes
C17 4_555 C20 N27 4_555 65.6(4) yes
N26 4_555 C20 N27 4_555 65.6(4) yes
C17 . C20 C21 . 65.6(4) yes
C17 4_555 C20 C21 . 114.4(4) yes
N26 4_555 C20 C21 . 114.4(4) yes
C21 4_555 C20 C21 . 179.991 yes
N27 4_555 C20 C21 . 179.991 yes
C17 4_555 C20 N26 . 179.992 yes
N26 4_555 C20 N26 . 179.992 yes
C21 4_555 C20 N26 . 114.4(4) yes
N27 4_555 C20 N26 . 114.4(4) yes
C17 . C20 N27 . 65.6(4) yes
C17 4_555 C20 N27 . 114.4(4) yes
N26 4_555 C20 N27 . 114.4(4) yes
C21 4_555 C20 N27 . 179.991 yes
N27 4_555 C20 N27 . 179.991 yes
C21 . C20 N26 . 65.6(4) yes
N26 . C20 N27 . 65.6(4) yes
C20 . C21 C22 . 113.2(10) yes
C20 . C21 C23 . 118.7(5) yes
C22 . C21 C23 . 128.0(9) yes
C19 4_555 C22 C21 . 135.5(13) yes
N25 4_555 C22 C21 . 135.5(13) yes
C19 4_555 C22 N27 . 135.5(13) yes
N25 4_555 C22 N27 . 135.5(13) yes
C21 . C23 C17 . 58.6(4) yes
C21 . C23 N26 . 58.6(4) yes
C17 . C23 N27 . 58.6(4) yes
N26 . C23 N27 . 58.6(4) yes
C24 . N25 C18 . 123.5(14) yes
C24 . N25 C22 4_555 124.4(13) yes
C18 . N25 C22 4_555 111.2(9) yes
C23 . N26 C20 . 117.1(5) yes
C23 . N26 C18 . 111.8(8) yes
C20 . N26 C18 . 131.0(6) yes
C23 . N27 C22 . 128.0(9) yes
C23 . N27 C20 . 118.7(5) yes
C22 . N27 C20 . 113.2(10) yes

loop_
_geom_bond_atom_site_label_1
_geom_bond_atom_site_label_2
_geom_bond_site_symmetry_2
_geom_bond_distance
_geom_bond_publ_flag
Ga1 S5 18_555 2.3225(14) yes
Ga1 S6 18_555 2.2288(15) yes
Ga1 S5 . 2.3225(14) yes
Ga1 S6 . 2.2288(15) yes
Ga2 S5 10_555 2.3145(13) yes
Ga2 S5 18_555 2.3145(13) yes
Ga2 S8 27_544 2.2346(15) yes
Ga2 S8 . 2.2346(15) yes
Ga3 S5 10_555 2.3170(15) yes
Ga3 S7 10_555 2.2271(15) yes
Ga3 S5 . 2.3170(15) yes
Ga3 S7 . 2.2271(15) yes
Ga4 S6 . 2.2340(17) yes
Ga4 S7 . 2.2425(16) yes
Ga4 S8 . 2.2307(16) yes
Ga4 N9 . 2.045(5) yes
N9 C10 . 1.336(9) yes
N9 C14 . 1.320(8) yes
C10 C11 . 1.380(9) yes
C10 H101 . 0.978 no
C11 C12 . 1.372(11) yes
C11 C16 . 1.508(12) yes
C12 C13 . 1.361(12) yes
C12 H121 . 1.005 no
C13 C14 . 1.376(9) yes
C13 C15 . 1.496(11) yes
C14 H141 . 0.997 no
C15 H151 . 0.992 no
C15 H152 . 0.995 no
C15 H153 . 1.026 no
C16 H161 . 1.006 no
C16 H162 . 0.996 no
C16 H163 . 0.984 no
C17 C18 . 1.376(9) yes
C17 C20 . 1.384(8) yes
C17 C23 . 1.491(8) yes
C18 C19 . 1.374(9) yes
C18 N25 . 1.374(9) yes
C18 N26 . 1.376(9) yes
C19 C22 4_555 1.361(9) yes
C19 C24 . 1.509(9) yes
C20 N26 4_555 1.384(8) yes
C20 C21 4_555 1.332(5) yes
C20 N27 4_555 1.332(5) yes
C20 C21 . 1.332(5) yes
C20 N26 . 1.384(8) yes
C20 N27 . 1.332(5) yes
C21 C22 . 1.358(9) yes
C21 C23 . 1.517(9) yes
C22 N25 4_555 1.361(9) yes
C22 N27 . 1.358(9) yes
C23 N26 . 1.491(8) yes
C23 N27 . 1.517(9) yes
C24 N25 . 1.509(9) yes
